data_2000602
loop_
_publ_author_name
'Jones, P. G.'
'Bubenitschek, P.'
'Sheldrick, G. M.'
'Dyker, G.'

_publ_section_title
;
 Acenaphtho[1,2-<i>a</i>]acenaphthylene at 178 K
;
_journal_issue 9
_journal_name_full 'Acta Crystallographica Section C'
_journal_page_first 1633
_journal_page_last 1635
_journal_paper_doi 10.1107/S0108270192001458
_journal_volume 48
_journal_year 1992
_chemical_formula_sum 'C22 H12'
_chemical_formula_weight 276.3
_chemical_name_systematic acenaphtho[1,2-a]acenaphthylene
_space_group_crystal_system monoclinic
_space_group_IT_number 14
_space_group_name_Hall '-P 2ybc'
_space_group_name_H-M_alt 'P 1 21/c 1'
_cell_angle_alpha 90
_cell_angle_beta 94.15(3)
_cell_angle_gamma 90
_cell_formula_units_Z 2
_cell_length_a 10.946(4)
_cell_length_b 5.817(2)
_cell_length_c 10.551(4)
_cell_volume 670.1(4)
_diffrn_radiation_type Mo
_diffrn_radiation_wavelength 0.71069
_exptl_absorpt_coefficient_mu 0.08
_exptl_crystal_density_diffrn 1.370
_exptl_crystal_F_000 288
_cod_data_source_file ha0107.cif
_cod_data_source_block ha0107a
_cod_depositor_comments
;
 Marking attached hydrogen atoms.

 Antanas Vaitkus,
 2018-02-09
;
_cod_original_cell_volume 670.0
_cod_original_sg_symbol_H-M 'P 21/c'
_cod_database_code 2000602

loop_
_space_group_symop_id
_space_group_symop_operation_xyz
1 x,y,z
2 -x,y+1/2,-z+1/2
3 -x,-y,-z
4 x,-y+1/2,z+1/2

loop_
_atom_site_label
_atom_site_fract_x
_atom_site_fract_y
_atom_site_fract_z
_atom_site_U_iso_or_equiv
_atom_site_attached_hydrogens
C(1) .3632(2) .3350(5) .5250(2) .0301(9) 0
C(2) .2926(2) .1665(5) .5736(2) .0347(10) 1
C(3) .1660(3) .1627(5) .5364(3) .0367(10) 1
C(4) .1111(3) .3194(5) .4540(3) .0362(10) 1
C(4A) .1818(2) .4968(5) .4018(2) .0323(9) 0
C(5) .1396(3) .6727(5) .3168(2) .0360(10) 1
C(6) .2201(3) .8305(5) .2747(2) .0363(10) 1
C(7) .3467(3) .8285(5) .3149(3) .0345(9) 1
C(8) .3899(2) .6614(5) .3979(2) .0292(9) 0
C(8A) .3058(2) .4964(5) .4394(2) .0311(9) 0
C(9) .5079(3) .5965(4) .4627(2) .0330(9) 0

loop_
_geom_angle_atom_site_label_1
_geom_angle_atom_site_label_2
_geom_angle_atom_site_label_3
_geom_angle
C(2) C(1) C(8A) 118.4(2)
C(8A) C(1) C(9i) 104.9(2)
C(2) C(3) C(4) 122.9(3)
C(4) C(4A) C(5) 127.4(2)
C(5) C(4A) C(8A) 116.7(3)
C(5) C(6) C(7) 122.4(3)
C(7) C(8) C(8A) 118.3(2)
C(8A) C(8) C(9) 104.6(2)
C(1) C(8A) C(8) 112.1(2)
C(1) C(2) C(3) 118.4(3)
C(3) C(4) C(4A) 120.1(3)
C(4) C(4A) C(8A) 115.9(2)
C(4A) C(5) C(6) 120.1(2)
C(6) C(7) C(8) 118.8(3)
C(7) C(8) C(9) 137.1(3)
C(1) C(8A) C(4A) 124.3(3)
C(4A) C(8A) C(8) 123.6(2)

loop_
_geom_bond_atom_site_label_1
_geom_bond_atom_site_label_2
_geom_bond_distance
C(1) C(2) 1.370(4)
C(3) C(4) 1.368(4)
C(4A) C(5) 1.416(4)
C(5) C(6) 1.368(4)
C(7) C(8) 1.370(4)
C(8) C(9) 1.466(4)
C(1) C(8A) 1.418(4)
C(2) C(3) 1.413(4)
C(4) C(4A) 1.424(4)
C(4A) C(8A) 1.386(4)
C(6) C(7) 1.419(4)
C(8) C(8A) 1.421(4)
